data_7244151
loop_
_publ_author_name
'Rixson, Daniel'
'G\"unay Sezer, G\"une\,s'
'Alp, Emre'
'Mahon, Mary F.'
'Burrows, Andrew D.'

_publ_section_title
;
 Synthesis, structures and properties of metal--organic frameworks
 prepared using a semi-rigid tricarboxylate linker
;
_journal_issue 4
_journal_name_full CrystEngComm
_journal_page_first 863
_journal_page_last 876
_journal_paper_doi 10.1039/D1CE01284C
_journal_volume 24
_journal_year 2022
_chemical_formula_moiety 'C10 H11 Cd N O8'
_chemical_formula_sum 'C10 H11 Cd N O8'
_chemical_formula_weight 385.60
_space_group_crystal_system triclinic
_space_group_IT_number 2
_space_group_name_Hall '-P 1'
_space_group_name_H-M_alt 'P -1'
_atom_sites_solution_hydrogens mixed
_atom_sites_solution_primary iterative
_audit_creation_date 2018-08-02
_audit_creation_method
;
Olex2 1.2
(compiled 2018.05.29 svn.r3508 for OlexSys, GUI svn.r5506)
;
_audit_update_record
;
2021-07-19 deposited with the CCDC.	2021-12-20 downloaded from the CCDC.
;
_cell_angle_alpha 101.892(6)
_cell_angle_beta 95.728(5)
_cell_angle_gamma 114.776(8)
_cell_formula_units_Z 2
_cell_length_a 7.2467(6)
_cell_length_b 8.5509(7)
_cell_length_c 10.9978(6)
_cell_measurement_reflns_used 3496
_cell_measurement_temperature 150.0(2)
_cell_measurement_theta_max 30.0720
_cell_measurement_theta_min 4.0560
_cell_volume 592.04(9)
_computing_cell_refinement 'CrysAlisPro 1.171.39.46 (Rigaku OD, 2018)'
_computing_data_collection 'CrysAlisPro 1.171.39.46 (Rigaku OD, 2018)'
_computing_data_reduction 'CrysAlisPro 1.171.39.46 (Rigaku OD, 2018)'
_computing_molecular_graphics 'Olex2 (Dolomanov et al., 2009)'
_computing_publication_material 'Olex2 (Dolomanov et al., 2009)'
_computing_structure_refinement 'ShelXL (Sheldrick, 2015)'
_computing_structure_solution 'olex2.solve (Bourhis et al., 2015)'
_diffrn_ambient_environment N~2~
_diffrn_ambient_temperature 150.0(2)
_diffrn_detector 'CCD plate'
_diffrn_detector_area_resol_mean 8.0734
_diffrn_detector_type EosS2
_diffrn_measured_fraction_theta_full 0.998
_diffrn_measured_fraction_theta_max 0.839
_diffrn_measurement_device 'four-circle diffractometer'
_diffrn_measurement_device_type 'New Xcalibur, EosS2'
_diffrn_measurement_method '\w scans'
_diffrn_radiation_monochromator graphite
_diffrn_radiation_probe x-ray
_diffrn_radiation_type MoK\a
_diffrn_radiation_wavelength 0.71073
_diffrn_reflns_av_R_equivalents 0.0323
_diffrn_reflns_av_unetI/netI 0.0588
_diffrn_reflns_Laue_measured_fraction_full 0.998
_diffrn_reflns_Laue_measured_fraction_max 0.839
_diffrn_reflns_limit_h_max 9
_diffrn_reflns_limit_h_min -10
_diffrn_reflns_limit_k_max 12
_diffrn_reflns_limit_k_min -8
_diffrn_reflns_limit_l_max 15
_diffrn_reflns_limit_l_min -15
_diffrn_reflns_number 5470
_diffrn_reflns_point_group_measured_fraction_full 0.998
_diffrn_reflns_point_group_measured_fraction_max 0.839
_diffrn_reflns_theta_full 25.242
_diffrn_reflns_theta_max 30.339
_diffrn_reflns_theta_min 3.348
_diffrn_source 'fine-focus sealed X-ray tube'
_diffrn_source_type 'Enhance (Mo) X-ray Source'
_exptl_absorpt_coefficient_mu 1.886
_exptl_absorpt_correction_T_max 1.00000
_exptl_absorpt_correction_T_min 0.94691
_exptl_absorpt_correction_type multi-scan
_exptl_absorpt_process_details
;
CrysAlisPro 1.171.39.46 (Rigaku Oxford Diffraction, 2018)
Empirical absorption correction using spherical harmonics,
 implemented in SCALE3 ABSPACK scaling algorithm.
;
_exptl_crystal_colour 'light brown'
_exptl_crystal_density_diffrn 2.163
_exptl_crystal_description block
_exptl_crystal_F_000 380
_exptl_crystal_size_max 0.344
_exptl_crystal_size_mid 0.24
_exptl_crystal_size_min 0.083
_refine_diff_density_max 0.953
_refine_diff_density_min -0.711
_refine_diff_density_rms 0.147
_refine_ls_extinction_method none
_refine_ls_goodness_of_fit_ref 1.069
_refine_ls_hydrogen_treatment mixed
_refine_ls_matrix_type full
_refine_ls_number_parameters 205
_refine_ls_number_reflns 2988
_refine_ls_number_restraints 6
_refine_ls_restrained_S_all 1.068
_refine_ls_R_factor_all 0.0376
_refine_ls_R_factor_gt 0.0335
_refine_ls_shift/su_max 0.000
_refine_ls_shift/su_mean 0.000
_refine_ls_structure_factor_coef Fsqd
_refine_ls_weighting_details 'w=1/[\s^2^(Fo^2^)+(0.0162P)^2^+0.3140P] where P=(Fo^2^+2Fc^2^)/3'
_refine_ls_weighting_scheme calc
_refine_ls_wR_factor_gt 0.0636
_refine_ls_wR_factor_ref 0.0668
_reflns_Friedel_coverage 0.000
_reflns_number_gt 2721
_reflns_number_total 2988
_reflns_threshold_expression 'I > 2\s(I)'
_cod_data_source_file d1ce01284c2.cif
_cod_data_source_block e18adb5
_cod_depositor_comments 'Adding full bibliography for 7244143--7244152.cif.'
_cod_original_cell_volume 592.04(8)
_cod_database_code 7244151
_shelx_shelxl_version_number 2014/7
_chemical_oxdiff_usercomment 'Light Brown Block'
_shelx_space_group_comment
;
The symmetry employed for this shelxl refinement is uniquely defined
by the following loop, which should always be used as a source of
symmetry information in preference to the above space-group names.
They are only intended as comments.
;
_shelx_estimated_absorpt_t_max 0.859
_shelx_estimated_absorpt_t_min 0.563
_olex2_refinement_description
;
1. Fixed Uiso
 At 1.2 times of:
  All C(H) groups, All C(H,H) groups
2. Restrained distances
 N1-H1
 0.98 with sigma of 0.005
 O8-H8B = O8-H8A
 0.98 with sigma of 0.005
 O5-H5
 0.98 with sigma of 0.005
 O7-H7B = O7-H7A
 0.98 with sigma of 0.005
3.a Secondary CH2 refined with riding coordinates:
 C2(H2A,H2B)
3.b Aromatic/amide H refined with riding coordinates:
 C4(H4), C7(H7), C10(H10)
;
_olex2_submission_special_instructions 'No special instructions were received'

loop_
_space_group_symop_operation_xyz
'x, y, z'
'-x, -y, -z'

loop_
_atom_site_label
_atom_site_type_symbol
_atom_site_fract_x
_atom_site_fract_y
_atom_site_fract_z
_atom_site_U_iso_or_equiv
_atom_site_adp_type
_atom_site_occupancy
_atom_site_site_symmetry_order
_atom_site_calc_flag
_atom_site_refinement_flags_posn
_atom_site_refinement_flags_adp
_atom_site_refinement_flags_occupancy
_atom_site_disorder_assembly
_atom_site_disorder_group
Cd1 Cd 0.86632(3) 0.33441(3) 0.08663(2) 0.00983(8) Uani 1 1 d . . . . .
O1 O 0.8896(3) 0.5876(3) 0.0321(2) 0.0155(5) Uani 1 1 d . . . . .
O2 O 0.7807(4) 0.7915(3) 0.0253(2) 0.0166(5) Uani 1 1 d . . . . .
O3 O 1.0165(3) 0.7558(3) 0.6317(2) 0.0129(5) Uani 1 1 d . . . . .
O4 O 0.8913(3) 0.5466(3) 0.7354(2) 0.0150(5) Uani 1 1 d . . . . .
O5 O 0.2381(4) 0.0199(3) 0.5434(2) 0.0182(5) Uani 1 1 d D . . . .
H5 H 0.134(7) -0.101(3) 0.538(5) 0.09(2) Uiso 1 1 d D . . . .
O6 O 0.1559(3) -0.1046(3) 0.3327(2) 0.0174(5) Uani 1 1 d . . . . .
O7 O 0.7352(3) 0.0732(3) 0.1455(2) 0.0131(5) Uani 1 1 d D . . . .
H7A H 0.762(6) -0.026(3) 0.104(3) 0.032(12) Uiso 1 1 d D . . . .
H7B H 0.820(5) 0.127(5) 0.2317(15) 0.046(13) Uiso 1 1 d D . . . .
O8 O 0.6700(4) 0.1747(3) -0.1149(2) 0.0220(6) Uani 1 1 d D . . . .
H8A H 0.747(6) 0.166(6) -0.182(3) 0.062(16) Uiso 1 1 d D . . . .
H8B H 0.530(3) 0.075(5) -0.141(5) 0.075(18) Uiso 1 1 d D . . . .
N1 N 0.6155(4) 0.4239(3) 0.1716(2) 0.0092(5) Uani 1 1 d D . . . .
H1 H 0.490(3) 0.332(3) 0.111(2) 0.010(9) Uiso 1 1 d D . . . .
C1 C 0.7834(5) 0.6667(4) 0.0661(3) 0.0123(6) Uani 1 1 d . . . . .
C2 C 0.6549(5) 0.6067(4) 0.1646(3) 0.0127(7) Uani 1 1 d . . . . .
H2A H 0.7275 0.6909 0.2474 0.015 Uiso 1 1 calc R . . . .
H2B H 0.5228 0.6087 0.1434 0.015 Uiso 1 1 calc R . . . .
C3 C 0.5999(5) 0.3925(4) 0.2944(3) 0.0099(6) Uani 1 1 d . . . . .
C4 C 0.7473(5) 0.5117(4) 0.4030(3) 0.0100(6) Uani 1 1 d . . . . .
H4 H 0.8539 0.6177 0.3977 0.012 Uiso 1 1 calc R . . . .
C5 C 0.7353(4) 0.4723(4) 0.5195(3) 0.0085(6) Uani 1 1 d . . . . .
C6 C 0.8934(5) 0.6016(4) 0.6370(3) 0.0095(6) Uani 1 1 d . . . . .
C7 C 0.5792(5) 0.3123(4) 0.5276(3) 0.0099(6) Uani 1 1 d . . . . .
H7 H 0.5736 0.2852 0.6052 0.012 Uiso 1 1 calc R . . . .
C8 C 0.4321(5) 0.1934(4) 0.4200(3) 0.0087(6) Uani 1 1 d . . . . .
C9 C 0.2613(5) 0.0214(4) 0.4249(3) 0.0126(7) Uani 1 1 d . . . . .
C10 C 0.4407(5) 0.2335(4) 0.3027(3) 0.0094(6) Uani 1 1 d . . . . .
H10 H 0.3407 0.1543 0.2306 0.011 Uiso 1 1 calc R . . . .

loop_
_atom_site_aniso_label
_atom_site_aniso_U_11
_atom_site_aniso_U_22
_atom_site_aniso_U_33
_atom_site_aniso_U_23
_atom_site_aniso_U_13
_atom_site_aniso_U_12
Cd1 0.01046(13) 0.00999(12) 0.00758(11) 0.00253(9) 0.00181(8) 0.00324(9)
O1 0.0168(12) 0.0170(12) 0.0194(12) 0.0100(10) 0.0109(10) 0.0099(10)
O2 0.0245(13) 0.0125(12) 0.0141(11) 0.0059(10) 0.0044(10) 0.0085(10)
O3 0.0137(11) 0.0100(11) 0.0101(10) 0.0035(9) 0.0019(9) 0.0006(9)
O4 0.0137(12) 0.0155(12) 0.0088(10) 0.0050(9) -0.0010(9) 0.0001(9)
O5 0.0222(13) 0.0110(12) 0.0107(11) 0.0035(9) 0.0048(10) -0.0031(10)
O6 0.0148(12) 0.0120(12) 0.0147(11) 0.0013(10) 0.0023(9) -0.0027(10)
O7 0.0152(12) 0.0080(11) 0.0112(11) 0.0005(9) 0.0002(9) 0.0021(9)
O8 0.0141(13) 0.0242(14) 0.0130(11) -0.0028(10) 0.0020(10) -0.0010(11)
N1 0.0115(13) 0.0070(12) 0.0076(11) 0.0031(10) 0.0007(10) 0.0027(10)
C1 0.0127(16) 0.0114(15) 0.0082(14) -0.0014(12) -0.0025(12) 0.0039(13)
C2 0.0163(16) 0.0130(16) 0.0112(14) 0.0060(13) 0.0039(12) 0.0073(13)
C3 0.0102(15) 0.0119(15) 0.0098(14) 0.0045(12) 0.0049(12) 0.0057(12)
C4 0.0084(15) 0.0085(15) 0.0114(14) 0.0033(12) 0.0017(11) 0.0020(12)
C5 0.0067(14) 0.0084(14) 0.0097(13) 0.0011(12) 0.0020(11) 0.0032(12)
C6 0.0061(14) 0.0128(15) 0.0082(13) 0.0004(12) 0.0014(11) 0.0040(12)
C7 0.0117(15) 0.0094(15) 0.0090(14) 0.0035(12) 0.0043(12) 0.0042(12)
C8 0.0078(14) 0.0074(14) 0.0107(14) 0.0005(12) 0.0031(11) 0.0038(12)
C9 0.0116(16) 0.0124(16) 0.0135(15) 0.0042(13) 0.0038(12) 0.0045(13)
C10 0.0091(15) 0.0104(15) 0.0085(13) 0.0009(12) 0.0003(11) 0.0054(12)

loop_
_atom_type_symbol
_atom_type_description
_atom_type_scat_dispersion_real
_atom_type_scat_dispersion_imag
_atom_type_scat_source
C C 0.0033 0.0016 'International Tables Vol C Tables 4.2.6.8 and 6.1.1.4'
H H 0.0000 0.0000 'International Tables Vol C Tables 4.2.6.8 and 6.1.1.4'
Cd Cd -0.8075 1.2024 'International Tables Vol C Tables 4.2.6.8 and 6.1.1.4'
N N 0.0061 0.0033 'International Tables Vol C Tables 4.2.6.8 and 6.1.1.4'
O O 0.0106 0.0060 'International Tables Vol C Tables 4.2.6.8 and 6.1.1.4'

loop_
_geom_angle_atom_site_label_1
_geom_angle_atom_site_label_2
_geom_angle_atom_site_label_3
_geom_angle
_geom_angle_site_symmetry_1
_geom_angle_site_symmetry_3
_geom_angle_publ_flag
O1 Cd1 O1 71.36(9) 2_765 . ?
O1 Cd1 O7 125.71(8) 2_765 . ?
O1 Cd1 O8 78.71(8) 2_765 . ?
O1 Cd1 N1 69.92(8) . . ?
O1 Cd1 N1 141.25(8) 2_765 . ?
O4 Cd1 O1 91.45(8) 2_766 2_765 ?
O4 Cd1 O1 101.42(8) 2_766 . ?
O4 Cd1 O7 87.60(8) 2_766 . ?
O4 Cd1 O8 164.52(9) 2_766 . ?
O4 Cd1 N1 97.25(9) 2_766 . ?
O7 Cd1 O1 160.92(8) . . ?
O7 Cd1 O8 88.53(9) . . ?
O7 Cd1 N1 92.45(8) . . ?
O8 Cd1 O1 86.84(9) . . ?
O8 Cd1 N1 97.89(9) . . ?
Cd1 O1 Cd1 108.64(9) 2_765 . ?
C1 O1 Cd1 127.3(2) . 2_765 ?
C1 O1 Cd1 124.1(2) . . ?
C6 O4 Cd1 128.25(19) . 2_766 ?
C2 N1 Cd1 112.24(17) . . ?
C3 N1 Cd1 109.8(2) . . ?
C3 N1 C2 115.8(2) . . ?
O1 C1 C2 117.3(3) . . ?
O2 C1 O1 123.5(3) . . ?
O2 C1 C2 119.2(3) . . ?
N1 C2 C1 112.7(3) . . ?
C4 C3 N1 121.3(3) . . ?
C4 C3 C10 119.8(3) . . ?
C10 C3 N1 118.8(3) . . ?
C3 C4 C5 120.0(3) . . ?
C4 C5 C6 120.0(3) . . ?
C7 C5 C4 120.3(3) . . ?
C7 C5 C6 119.7(3) . . ?
O3 C6 O4 124.7(3) . . ?
O3 C6 C5 118.7(3) . . ?
O4 C6 C5 116.6(3) . . ?
C8 C7 C5 119.9(3) . . ?
C7 C8 C9 121.6(3) . . ?
C7 C8 C10 120.2(3) . . ?
C10 C8 C9 118.3(3) . . ?
O5 C9 C8 112.0(3) . . ?
O6 C9 O5 123.4(3) . . ?
O6 C9 C8 124.6(3) . . ?
C3 C10 C8 119.8(3) . . ?

loop_
_geom_bond_atom_site_label_1
_geom_bond_atom_site_label_2
_geom_bond_distance
_geom_bond_site_symmetry_2
_geom_bond_publ_flag
Cd1 O1 2.307(2) . ?
Cd1 O1 2.260(2) 2_765 ?
Cd1 O4 2.224(2) 2_766 ?
Cd1 O7 2.291(2) . ?
Cd1 O8 2.301(2) . ?
Cd1 N1 2.444(3) . ?
O1 Cd1 2.260(2) 2_765 ?
O1 C1 1.257(4) . ?
O2 C1 1.246(4) . ?
O3 C6 1.263(4) . ?
O4 Cd1 2.224(2) 2_766 ?
O4 C6 1.265(4) . ?
O5 C9 1.333(4) . ?
O6 C9 1.216(4) . ?
N1 C2 1.487(4) . ?
N1 C3 1.437(4) . ?
C1 C2 1.528(4) . ?
C3 C4 1.392(4) . ?
C3 C10 1.394(4) . ?
C4 C5 1.392(4) . ?
C5 C6 1.503(4) . ?
C5 C7 1.390(4) . ?
C7 C8 1.383(4) . ?
C8 C9 1.490(4) . ?
C8 C10 1.402(4) . ?

loop_
_geom_hbond_atom_site_label_D
_geom_hbond_atom_site_label_H
_geom_hbond_atom_site_label_A
_geom_hbond_distance_DH
_geom_hbond_distance_HA
_geom_hbond_distance_DA
_geom_hbond_angle_DHA
_geom_hbond_site_symmetry_A
O5 H5 O3 0.979(5) 1.76(4) 2.607(3) 143(5) 1_445
O7 H7A O2 0.978(5) 1.691(7) 2.665(3) 174(4) 1_545
O7 H7B O3 0.978(5) 1.640(9) 2.611(3) 171(4) 2_766
O7 H7B O4 0.978(5) 2.62(4) 3.126(3) 113(3) 2_766
O8 H8A O6 0.978(5) 1.923(12) 2.887(3) 168(4) 2_655
O8 H8B O7 0.978(5) 1.793(16) 2.742(3) 163(5) 2_655
N1 H1 O2 0.977(5) 2.056(12) 3.002(4) 162(3) 2_665
